data_7229666
loop_
_publ_author_name
'Bujak, Maciej'
'Podsiad\/lo, Marcin'
'Katrusiak, Andrzej'

_publ_section_title
;
 Loose crystals engineered by mismatched halogen bonds in hexachloroethane
;
_journal_issue 3
_journal_name_full CrystEngComm
_journal_page_first 328
_journal_paper_doi 10.1039/C7CE01980G
_journal_volume 20
_journal_year 2018
_chemical_formula_moiety 'C2 Cl6'
_chemical_formula_sum 'C2 Cl6'
_chemical_formula_weight 236.72
_chemical_name_systematic
; 
 Hexachloroethane 
;
_space_group_IT_number 62
_space_group_name_Hall '-P 2ac 2n'
_space_group_name_H-M_alt 'P n m a'
_symmetry_cell_setting orthorhombic
_symmetry_space_group_name_Hall '-P 2ac 2n'
_symmetry_space_group_name_H-M 'P n m a'
_atom_sites_solution_primary direct
_atom_sites_solution_secondary difmap
_audit_creation_method SHELXL-97
_audit_update_record
;
2017-10-27 deposited with the CCDC.
2017-12-07 downloaded from the CCDC.
;
_cell_angle_alpha 90.00
_cell_angle_beta 90.00
_cell_angle_gamma 90.00
_cell_formula_units_Z 4
_cell_length_a 10.864(16)
_cell_length_b 9.7573(12)
_cell_length_c 6.1183(7)
_cell_measurement_reflns_used 615
_cell_measurement_temperature 295(2)
_cell_measurement_theta_max 19.79
_cell_measurement_theta_min 3.79
_cell_volume 648.6(10)
_computing_cell_refinement 'CrysAlisPro (Rigaku Oxford Diffraction, 2015)'
_computing_data_collection 'CrysAlis Pro (Rigaku Oxford Diffraction, 2015)'
_computing_data_reduction 'CrysAlisPro (Rigaku Oxford Diffraction, 2015)'
_computing_molecular_graphics 'Mercury (Macrae at al., 2008)'
_computing_publication_material 'SHELXL-97 (Sheldrick, 2008, 2015)'
_computing_structure_refinement 'SHELXL-97 (Sheldrick, 2008, 2015)'
_computing_structure_solution 'SHELXS-97 (Sheldrick, 2008)'
_diffrn_ambient_environment 'diamond-anvil cell'
_diffrn_ambient_pressure 1600000
_diffrn_ambient_temperature 295(2)
_diffrn_measured_fraction_theta_full 0.322
_diffrn_measured_fraction_theta_max 0.322
_diffrn_measurement_device_type 'Xcalibur Eos'
_diffrn_measurement_method '\f- and \w-scans'
_diffrn_radiation_monochromator graphite
_diffrn_radiation_source 'fine-focus sealed tube'
_diffrn_radiation_type MoK\a
_diffrn_radiation_wavelength 0.71073
_diffrn_reflns_av_R_equivalents 0.2667
_diffrn_reflns_av_sigmaI/netI 0.1107
_diffrn_reflns_limit_h_max 3
_diffrn_reflns_limit_h_min -3
_diffrn_reflns_limit_k_max 12
_diffrn_reflns_limit_k_min -12
_diffrn_reflns_limit_l_max 8
_diffrn_reflns_limit_l_min -8
_diffrn_reflns_number 4071
_diffrn_reflns_theta_full 28.14
_diffrn_reflns_theta_max 28.14
_diffrn_reflns_theta_min 3.82
_exptl_absorpt_coefficient_mu 2.523
_exptl_absorpt_correction_T_max 1.000
_exptl_absorpt_correction_T_min 0.455
_exptl_absorpt_correction_type multi-scan
_exptl_absorpt_process_details
;
CrysAlisPro, Rigaku Oxford Diffraction, 2015
;
_exptl_crystal_colour colourless
_exptl_crystal_density_diffrn 2.424
_exptl_crystal_density_method 'not measured'
_exptl_crystal_description plate
_exptl_crystal_F_000 456
_exptl_crystal_size_max 0.08
_exptl_crystal_size_mid 0.07
_exptl_crystal_size_min 0.05
_refine_diff_density_max 0.575
_refine_diff_density_min -0.496
_refine_diff_density_rms 0.129
_refine_ls_extinction_method none
_refine_ls_goodness_of_fit_ref 1.048
_refine_ls_matrix_type full
_refine_ls_number_parameters 43
_refine_ls_number_reflns 270
_refine_ls_number_restraints 45
_refine_ls_restrained_S_all 0.985
_refine_ls_R_factor_all 0.1526
_refine_ls_R_factor_gt 0.0706
_refine_ls_shift/su_max 0.000
_refine_ls_shift/su_mean 0.000
_refine_ls_structure_factor_coef Fsqd
_refine_ls_weighting_details
;
 calc w=1/[\s\^2\^(Fo\^2\^)+(0.1053P)\^2\^+0.0000P] where
 P=(Fo\^2\^+2Fc\^2\^)/3
;
_refine_ls_weighting_scheme calc
_refine_ls_wR_factor_gt 0.1610
_refine_ls_wR_factor_ref 0.2183
_reflns_number_gt 136
_reflns_number_total 270
_reflns_threshold_expression >2sigma(I)
_cod_data_source_file c7ce01980g2.cif
_cod_data_source_block HCE_295K_160GPa
_cod_depositor_comments 'Adding full bibliography for 7229662--7229668.cif.'
_cod_database_code 7229666

loop_
_symmetry_equiv_pos_as_xyz
'x, y, z'
'-x+1/2, -y, z+1/2'
'-x, y+1/2, -z'
'x+1/2, -y+1/2, -z+1/2'
'-x, -y, -z'
'x-1/2, y, -z-1/2'
'x, -y-1/2, z'
'-x-1/2, y-1/2, z-1/2'

loop_
_atom_site_label
_atom_site_type_symbol
_atom_site_fract_x
_atom_site_fract_y
_atom_site_fract_z
_atom_site_U_iso_or_equiv
_atom_site_adp_type
_atom_site_occupancy
_atom_site_symmetry_multiplicity
_atom_site_calc_flag
_atom_site_refinement_flags
C1 C 0.1073(14) 0.2500 0.214(2) 0.030(5) Uani 1 2 d SDU
C2 C 0.1419(14) 0.2500 -0.027(2) 0.036(6) Uani 1 2 d SDU
Cl1 Cl 0.2420(12) 0.2500 0.3745(7) 0.060(8) Uani 1 2 d SDU
Cl2 Cl 0.0200(8) 0.3977(3) 0.2778(5) 0.064(7) Uani 1 1 d DU
Cl3 Cl 0.0058(13) 0.2500 -0.1882(6) 0.067(7) Uani 1 2 d SDU
Cl4 Cl 0.2303(9) 0.3971(3) -0.0934(5) 0.064(8) Uani 1 1 d D

loop_
_atom_site_aniso_label
_atom_site_aniso_U_11
_atom_site_aniso_U_22
_atom_site_aniso_U_33
_atom_site_aniso_U_23
_atom_site_aniso_U_13
_atom_site_aniso_U_12
C1 0.032(13) 0.028(6) 0.028(6) 0.000 -0.006(9) 0.000
C2 0.037(13) 0.029(6) 0.041(7) 0.000 -0.003(9) 0.000
Cl1 0.09(3) 0.046(2) 0.043(2) 0.000 -0.017(6) 0.000
Cl2 0.11(2) 0.0335(16) 0.0491(19) -0.0098(11) 0.005(4) 0.001(3)
Cl3 0.12(2) 0.043(2) 0.036(2) 0.000 -0.011(5) 0.000
Cl4 0.10(2) 0.0395(17) 0.047(2) 0.0058(12) 0.001(4) -0.009(3)

loop_
_atom_type_symbol
_atom_type_description
_atom_type_scat_dispersion_real
_atom_type_scat_dispersion_imag
_atom_type_scat_source
C C 0.0033 0.0016 'International Tables Vol C Tables 4.2.6.8 and 6.1.1.4'
Cl Cl 0.1484 0.1585 'International Tables Vol C Tables 4.2.6.8 and 6.1.1.4'

loop_
_geom_angle_atom_site_label_1
_geom_angle_atom_site_label_2
_geom_angle_atom_site_label_3
_geom_angle
_geom_angle_site_symmetry_1
_geom_angle_site_symmetry_3
C1 C1 C2 0(10) 7_565 .
C1 C1 C2 0(10) 7_565 7_565
C2 C1 C2 0.0(3) . 7_565
C1 C1 Cl1 0(10) 7_565 .
C2 C1 Cl1 109.6(10) . .
C2 C1 Cl1 109.6(10) 7_565 .
C1 C1 Cl2 0(10) 7_565 7_565
C2 C1 Cl2 110.3(6) . 7_565
C2 C1 Cl2 110.3(6) 7_565 7_565
Cl1 C1 Cl2 108.7(6) . 7_565
C1 C1 Cl2 0(10) 7_565 .
C2 C1 Cl2 110.3(6) . .
C2 C1 Cl2 110.3(6) 7_565 .
Cl1 C1 Cl2 108.7(6) . .
Cl2 C1 Cl2 109.1(9) 7_565 .
C2 C2 C1 0(10) 7_565 7_565
C2 C2 C1 0(10) 7_565 .
C1 C2 C1 0.0(11) 7_565 .
C2 C2 Cl4 0(10) 7_565 .
C1 C2 Cl4 110.9(6) 7_565 .
C1 C2 Cl4 110.9(6) . .
C2 C2 Cl4 0(10) 7_565 7_565
C1 C2 Cl4 110.9(6) 7_565 7_565
C1 C2 Cl4 110.9(6) . 7_565
Cl4 C2 Cl4 108.0(9) . 7_565
C2 C2 Cl3 0(10) 7_565 .
C1 C2 Cl3 109.4(10) 7_565 .
C1 C2 Cl3 109.4(10) . .
Cl4 C2 Cl3 108.8(6) . .
Cl4 C2 Cl3 108.8(6) 7_565 .
C1 Cl1 C1 0.0(6) 7_565 .
C1 Cl2 C1 0.0(9) 7_565 .
C2 Cl3 C2 0.0(9) 7_565 .
C2 Cl4 C2 0.0(13) 7_565 .

loop_
_geom_bond_atom_site_label_1
_geom_bond_atom_site_label_2
_geom_bond_distance
_geom_bond_site_symmetry_2
C1 C1 0.00(4) 7_565
C1 C2 1.52(2) .
C1 C2 1.52(2) 7_565
C1 Cl1 1.764(13) .
C1 Cl2 1.769(9) 7_565
C1 Cl2 1.769(9) .
C2 C2 0.00(4) 7_565
C2 C1 1.52(2) 7_565
C2 Cl4 1.775(10) .
C2 Cl4 1.775(10) 7_565
C2 Cl3 1.777(13) .
Cl1 C1 1.764(13) 7_565
Cl2 C1 1.769(9) 7_565
Cl3 C2 1.777(13) 7_565
Cl4 C2 1.775(10) 7_565

loop_
_geom_torsion_atom_site_label_1
_geom_torsion_atom_site_label_2
_geom_torsion_atom_site_label_3
_geom_torsion_atom_site_label_4
_geom_torsion
_geom_torsion_site_symmetry_1
_geom_torsion_site_symmetry_4
C1 C1 C2 C2 0.0 7_565 7_565
Cl1 C1 C2 C2 0.0 . 7_565
Cl2 C1 C2 C2 0.00(18) 7_565 7_565
Cl2 C1 C2 C2 0.00(18) . 7_565
C2 C1 C2 C1 0(100) 7_565 7_565
Cl1 C1 C2 C1 0(100) . 7_565
Cl2 C1 C2 C1 0(100) 7_565 7_565
Cl2 C1 C2 C1 0(100) . 7_565
C1 C1 C2 Cl4 0.0(18) 7_565 .
C2 C1 C2 Cl4 0(100) 7_565 .
Cl1 C1 C2 Cl4 -59.9(6) . .
Cl2 C1 C2 Cl4 -179.6(6) 7_565 .
Cl2 C1 C2 Cl4 59.7(11) . .
C1 C1 C2 Cl4 0.0(17) 7_565 7_565
C2 C1 C2 Cl4 0(100) 7_565 7_565
Cl1 C1 C2 Cl4 59.9(6) . 7_565
Cl2 C1 C2 Cl4 -59.7(11) 7_565 7_565
Cl2 C1 C2 Cl4 179.6(6) . 7_565
C1 C1 C2 Cl3 0(100) 7_565 .
C2 C1 C2 Cl3 0.000(2) 7_565 .
Cl1 C1 C2 Cl3 180.0 . .
Cl2 C1 C2 Cl3 60.3(6) 7_565 .
Cl2 C1 C2 Cl3 -60.3(6) . .
C2 C1 Cl1 C1 0(100) . 7_565
C2 C1 Cl1 C1 0(100) 7_565 7_565
Cl2 C1 Cl1 C1 0(100) 7_565 7_565
Cl2 C1 Cl1 C1 0(100) . 7_565
C2 C1 Cl2 C1 0(100) . 7_565
C2 C1 Cl2 C1 0(100) 7_565 7_565
Cl1 C1 Cl2 C1 0(100) . 7_565
Cl2 C1 Cl2 C1 0(100) 7_565 7_565
C1 C2 Cl3 C2 0(100) 7_565 7_565
C1 C2 Cl3 C2 0(100) . 7_565
Cl4 C2 Cl3 C2 0(100) . 7_565
Cl4 C2 Cl3 C2 0(100) 7_565 7_565
C1 C2 Cl4 C2 0(100) 7_565 7_565
C1 C2 Cl4 C2 0(100) . 7_565
Cl4 C2 Cl4 C2 0(100) 7_565 7_565
Cl3 C2 Cl4 C2 0(100) . 7_565
